data_1515493
loop_
_publ_author_name
'Bartelson, Keith J.'
'Singh, Ravi P.'
'Foxman, Bruce M.'
'Deng, Li'

_publ_section_title
;
 Catalytic Asymmetric [4 + 2] Additions with Aliphatic Nitroalkenes.
;
_journal_issue 10
_journal_name_full 'Chemical science (Royal Society of Chemistry : 2010)'
_journal_page_first 1940
_journal_page_last 1944
_journal_paper_doi 10.1039/c1sc00326g
_journal_volume 2
_journal_year 2011
_chemical_absolute_configuration ad
_chemical_formula_moiety 'C19 H24 Br1 N1 O6'
_chemical_formula_sum 'C19 H24 Br N O6'
_chemical_formula_weight 442.31
_space_group_IT_number 19
_symmetry_cell_setting orthorhombic
_symmetry_space_group_name_Hall 'P 2ac 2ab'
_symmetry_space_group_name_H-M 'P 21 21 21'
_atom_sites_solution_hydrogens geom
_atom_sites_solution_primary direct
_audit_creation_date 10-05-23
_audit_creation_method CRYSTALS_ver_14.01
_cell_angle_alpha 90
_cell_angle_beta 90
_cell_angle_gamma 90
_cell_formula_units_Z 4
_cell_length_a 6.6796(4)
_cell_length_b 9.2556(6)
_cell_length_c 31.8029(19)
_cell_measurement_reflns_used 7653
_cell_measurement_temperature 120
_cell_measurement_theta_max 23
_cell_measurement_theta_min 3
_cell_volume 1966.2(2)
_computing_cell_refinement 'Apex2 (Bruker AXS, 2006)'
_computing_data_collection 'Apex2 (Bruker AXS, 2006)'
_computing_data_reduction 'Apex2 (Bruker AXS, 2006)'
_computing_molecular_graphics 'CAMERON (Watkin et al., 1996)'
_computing_publication_material 'CRYSTALS (Betteridge et al., 2003)'
_computing_structure_refinement 'CRYSTALS (Betteridge et al., 2003)'
_computing_structure_solution 'SIR92 (Altomare et al., 1994)'
_diffrn_ambient_temperature 120
_diffrn_measured_fraction_theta_full 0.997
_diffrn_measured_fraction_theta_max 0.997
_diffrn_measurement_device Area
_diffrn_measurement_device_type 'Bruker Kappa Apex2'
_diffrn_measurement_method '\f & \w scans'
_diffrn_radiation_monochromator graphite
_diffrn_radiation_type 'Mo K\a'
_diffrn_radiation_wavelength 0.71073
_diffrn_reflns_av_R_equivalents 0.037
_diffrn_reflns_limit_h_max 7
_diffrn_reflns_limit_h_min -7
_diffrn_reflns_limit_k_max 9
_diffrn_reflns_limit_k_min -10
_diffrn_reflns_limit_l_max 35
_diffrn_reflns_limit_l_min -35
_diffrn_reflns_number 23700
_diffrn_reflns_theta_full 23.234
_diffrn_reflns_theta_max 23.234
_diffrn_reflns_theta_min 1.281
_diffrn_standards_number 0
_exptl_absorpt_coefficient_mu 2.126
_exptl_absorpt_correction_T_max 0.83
_exptl_absorpt_correction_T_min 0.49
_exptl_absorpt_correction_type numerical
_exptl_absorpt_process_details
;
Analytical Absorption (De Meulenaer & Tompa, 1965)
;
_exptl_crystal_colour colorless
_exptl_crystal_density_diffrn 1.494
_exptl_crystal_density_method 'not measured'
_exptl_crystal_description 'plate fragment'
_exptl_crystal_F_000 912
_exptl_crystal_size_max 0.698
_exptl_crystal_size_mid 0.337
_exptl_crystal_size_min 0.088
_refine_diff_density_max 0.66
_refine_diff_density_min -0.51
_refine_ls_abs_structure_details 'Flack (1983), 0 Friedel-pairs'
_refine_ls_abs_structure_Flack 0.06(4)
_refine_ls_extinction_coef 390(70)
_refine_ls_extinction_method 'Larson (1970), Equation 22'
_refine_ls_goodness_of_fit_ref 1.0277
_refine_ls_hydrogen_treatment none
_refine_ls_matrix_type full
_refine_ls_number_parameters 255
_refine_ls_number_reflns 2822
_refine_ls_number_restraints 24
_refine_ls_R_factor_all 0.0884
_refine_ls_R_factor_gt 0.0826
_refine_ls_shift/su_max 0.0124692
_refine_ls_shift/su_mean 0.0027814
_refine_ls_structure_factor_coef Fsqd
_refine_ls_weighting_details
;
Method= Modified Sheldrick
w=1/[\s^2^(F^2^) + ( 0.10P)^2^ + 8.85P]
,where P=(max(Fo^2^,0) + 2Fc^2^)/3
;
_refine_ls_weighting_scheme calc
_refine_ls_wR_factor_all 0.2147
_refine_ls_wR_factor_gt 0.2123
_refine_ls_wR_factor_ref 0.2147
_reflns_limit_h_max 7
_reflns_limit_h_min -7
_reflns_limit_k_max 10
_reflns_limit_k_min 0
_reflns_limit_l_max 35
_reflns_limit_l_min 0
_reflns_number_gt 2545
_reflns_number_total 2822
_reflns_threshold_expression I>2.0\s(I)
_oxford_diffrn_Wilson_B_factor 3.78
_oxford_diffrn_Wilson_scale 53.80
_oxford_refine_ls_r_factor_ref 0.0884
_oxford_refine_ls_scale 0.1961(5)
_oxford_reflns_number_all 2822
_oxford_reflns_threshold_expression_ref I>-10.0\s(I)
_oxford_structure_analysis_title 'KB4_152endo_0m in P2(1)2(1)2(1)'
_cod_data_source_file c1sc00326g.txt
_cod_data_source_block kb4_152E
_cod_depositor_comments
;
The following automatic conversions were performed:

'_symmetry_cell_setting' value 'Orthorhombic' changed to
'orthorhombic' according to
/usr/data/users/saulius/automatic-downloads/retrospective/RSC/lib/dictionaries/cif_core.dic
dictionary named 'cif_core.dic' version 2.4.2 from 2011-04-26.

Automatic conversion script
Id: cif_fix_values 2281 2013-09-26 08:29:07Z andrius 

The following automatic conversions were performed:

data name '_diffrn_measurement_device-type' was replaced with
'_diffrn_measurement_device_type' as specified in the replacement
file 'data/replacement-values/replacement_tags.lst'.

Automatic conversion script
Id: cif_correct_tags 9268 2022-04-12 08:56:07Z antanas 
;
_cod_original_sg_symbol_H-M 'P 21 21 21 '
_cod_original_formula_sum 'C19 H24 Br1 N1 O6'
_cod_database_code 1515493

loop_
_symmetry_equiv_pos_as_xyz
x,y,z
x+1/2,-y+1/2,-z
-x,y+1/2,-z+1/2
-x+1/2,-y,z+1/2

loop_
_atom_site_label
_atom_site_type_symbol
_atom_site_fract_x
_atom_site_fract_y
_atom_site_fract_z
_atom_site_U_iso_or_equiv
_atom_site_occupancy
_atom_site_adp_type
_atom_site_refinement_flags_posn
_atom_site_refinement_flags_adp
Br10 Br 0.3835(14) 0.0980(4) 0.98323(15) 0.1352 0.5000 Uani . .
Br11 Br 0.4348(14) 0.1536(8) 0.99152(16) 0.1623 0.5000 Uani . .
O1 O 0.1895(8) 0.1537(6) 0.66347(18) 0.0446 1.0000 Uani . .
O2 O 0.4465(6) 0.2549(4) 0.69709(14) 0.0242 1.0000 Uani . .
O3 O -0.0194(6) 0.4174(6) 0.66207(16) 0.0389 1.0000 Uani . .
O4 O -0.1123(7) 0.5864(5) 0.74296(18) 0.0385 1.0000 Uani . .
O5 O 0.1409(7) 0.7042(5) 0.71932(18) 0.0404 1.0000 Uani . .
O6 O 0.9796(16) 0.3148(11) 0.5787(3) 0.1123 1.0000 Uani D U
N1 N 0.0569(8) 0.5927(6) 0.72992(18) 0.0276 1.0000 Uani . .
C1 C 0.5196(9) 0.4010(7) 0.7087(2) 0.0254 1.0000 Uani . .
C3 C 0.2635(10) 0.2615(8) 0.6784(2) 0.0325 1.0000 Uani . .
C4 C 0.1766(9) 0.4115(8) 0.6781(2) 0.0294 1.0000 Uani . .
C5 C 0.3298(10) 0.5043(7) 0.6555(2) 0.0274 1.0000 Uani . .
C6 C 0.5109(10) 0.4987(7) 0.6719(2) 0.0284 1.0000 Uani . .
C7 C 0.3803(9) 0.4605(6) 0.7434(2) 0.0214 1.0000 Uani . .
C8 C 0.1709(9) 0.4525(7) 0.7253(2) 0.0230 1.0000 Uani . .
C9 C 0.4070(10) 0.3824(7) 0.7852(2) 0.0258 1.0000 Uani . .
C10 C 0.2750(11) 0.4458(7) 0.8202(2) 0.0318 1.0000 Uani . .
C11 C 0.3043(13) 0.3699(8) 0.8616(2) 0.0398 1.0000 Uani . .
C12 C 0.4851(15) 0.3819(10) 0.8822(3) 0.0540 1.0000 Uani . .
C13 C 0.518(2) 0.3143(15) 0.9195(3) 0.0919 1.0000 Uani . .
C14 C 0.368(3) 0.2262(17) 0.9360(3) 0.1049 1.0000 Uani . .
C15 C 0.184(3) 0.2111(14) 0.9164(4) 0.0938 1.0000 Uani . .
C16 C 0.1574(16) 0.2818(10) 0.8781(3) 0.0614 1.0000 Uani . .
C18 C 0.880(2) 0.1815(18) 0.5744(5) 0.1303 1.0000 Uani D U
C17 C 0.699(2) 0.2422(13) 0.5929(4) 0.0989 1.0000 Uani D .
H31 H -0.0109 0.4112 0.6364 0.0588 1.0000 Uiso R .
H131 H 0.6360 0.3267 0.9340 0.1096 1.0000 Uiso R .
H121 H 0.5860 0.4365 0.8705 0.0649 1.0000 Uiso R .
H102 H 0.3088 0.5470 0.8240 0.0389 1.0000 Uiso R .
H101 H 0.1356 0.4383 0.8117 0.0389 1.0000 Uiso R .
H91 H 0.5493 0.3866 0.7934 0.0317 1.0000 Uiso R .
H92 H 0.3679 0.2818 0.7811 0.0310 1.0000 Uiso R .
H71 H 0.4103 0.5615 0.7481 0.0259 1.0000 Uiso R .
H11 H 0.6578 0.3946 0.7199 0.0312 1.0000 Uiso R .
H81 H 0.0945 0.3781 0.7400 0.0278 1.0000 Uiso R .
H51 H 0.2985 0.5603 0.6321 0.0333 1.0000 Uiso R .
H61 H 0.6218 0.5480 0.6615 0.0342 1.0000 Uiso R .
H161 H 0.0379 0.2700 0.8638 0.0773 1.0000 Uiso R .
H151 H 0.0818 0.1562 0.9282 0.1170 1.0000 Uiso R .
C20 C 1.213(4) 0.413(3) 0.5374(8) 0.2331 1.0000 Uani D U
C19 C 1.142(3) 0.2797(19) 0.5551(5) 0.1734 1.0000 Uani D U
H171 H 0.5874 0.1801 0.5852 0.1490 1.0000 Uiso R .
H172 H 0.7123 0.2462 0.6231 0.1491 1.0000 Uiso R .
H173 H 0.6743 0.3367 0.5821 0.1490 1.0000 Uiso R .
H191 H 1.2301 0.2482 0.5775 0.2140 1.0000 Uiso R .
H192 H 1.1355 0.2087 0.5336 0.2140 1.0000 Uiso R .
H203 H 1.3416 0.4027 0.5275 0.3482 1.0000 Uiso R .
H201 H 1.2040 0.4853 0.5605 0.3480 1.0000 Uiso R .
H202 H 1.1167 0.4418 0.5157 0.3481 1.0000 Uiso R .
H182 H 0.9567 0.1236 0.5932 0.1529 1.0000 Uiso R .
H181 H 0.8572 0.1295 0.5492 0.1529 1.0000 Uiso R .

loop_
_atom_site_aniso_label
_atom_site_aniso_U_11
_atom_site_aniso_U_22
_atom_site_aniso_U_33
_atom_site_aniso_U_23
_atom_site_aniso_U_13
_atom_site_aniso_U_12
Br10 0.314(9) 0.0603(18) 0.0310(18) 0.0104(13) -0.016(3) 0.008(3)
Br11 0.240(6) 0.209(7) 0.038(2) 0.034(3) -0.013(3) -0.056(6)
O1 0.037(3) 0.034(3) 0.063(4) -0.024(3) 0.001(3) -0.012(2)
O2 0.018(2) 0.016(2) 0.039(3) -0.0020(19) 0.0043(19) 0.0030(18)
O3 0.015(2) 0.056(3) 0.045(3) -0.014(3) -0.013(2) 0.009(2)
O4 0.014(3) 0.033(3) 0.068(3) 0.001(3) 0.010(2) 0.015(2)
O5 0.027(3) 0.019(3) 0.075(4) 0.003(2) 0.003(3) 0.007(2)
O6 0.116(7) 0.143(8) 0.078(5) -0.003(5) 0.005(5) -0.017(6)
N1 0.022(3) 0.016(3) 0.045(3) -0.001(3) 0.003(3) -0.003(3)
C1 0.016(3) 0.016(3) 0.043(4) -0.003(3) -0.004(3) 0.000(3)
C3 0.033(4) 0.025(4) 0.040(4) -0.002(3) 0.012(3) 0.006(3)
C4 0.010(3) 0.037(4) 0.041(4) -0.010(3) 0.001(3) 0.001(3)
C5 0.028(4) 0.018(3) 0.037(4) 0.002(3) 0.002(3) 0.008(3)
C6 0.014(3) 0.031(4) 0.040(4) 0.006(3) 0.007(3) 0.004(3)
C7 0.016(3) 0.013(3) 0.035(4) -0.002(3) 0.002(3) -0.002(2)
C8 0.014(3) 0.015(3) 0.040(4) -0.003(3) 0.003(3) -0.005(2)
C9 0.018(3) 0.020(3) 0.039(4) -0.009(3) -0.004(3) 0.001(3)
C10 0.032(4) 0.021(3) 0.042(4) -0.002(3) 0.005(3) 0.000(3)
C11 0.056(5) 0.030(4) 0.033(4) -0.007(3) 0.012(4) 0.004(4)
C12 0.071(6) 0.051(5) 0.040(5) -0.005(4) 0.000(5) -0.004(5)
C13 0.133(11) 0.098(9) 0.045(6) -0.001(6) -0.005(7) 0.015(9)
C14 0.168(15) 0.113(11) 0.034(6) 0.024(7) -0.003(8) 0.038(12)
C15 0.152(13) 0.084(8) 0.045(6) 0.013(6) 0.034(8) -0.020(9)
C16 0.074(7) 0.056(6) 0.054(5) -0.002(5) 0.027(5) -0.012(5)
C18 0.158(13) 0.132(12) 0.101(10) -0.026(9) -0.014(10) -0.083(10)
C17 0.157(13) 0.065(7) 0.075(8) 0.020(7) 0.007(9) -0.029(9)
C20 0.240(19) 0.28(2) 0.175(17) 0.000(18) 0.020(16) -0.03(2)
C19 0.187(14) 0.254(17) 0.079(9) -0.021(11) 0.050(10) -0.009(14)

loop_
_atom_type_symbol
_atom_type_scat_dispersion_real
_atom_type_scat_dispersion_imag
_atom_type_scat_Cromer_Mann_a1
_atom_type_scat_Cromer_Mann_b1
_atom_type_scat_Cromer_Mann_a2
_atom_type_scat_Cromer_Mann_b2
_atom_type_scat_Cromer_Mann_a3
_atom_type_scat_Cromer_Mann_b3
_atom_type_scat_Cromer_Mann_a4
_atom_type_scat_Cromer_Mann_b4
_atom_type_scat_Cromer_Mann_c
_atom_type_scat_source
C 0.0033 0.0016 2.3100 20.8439 1.0200 10.2075 1.5886 0.5687 0.8650 51.6512 0.2156 'International Tables Vol C 4.2.6.8 and 6.1.1.4'
H 0.0000 0.0000 0.4930 10.5109 0.3229 26.1257 0.1402 3.1424 0.0408 57.7998 0.0030 'International Tables Vol C 4.2.6.8 and 6.1.1.4'
N 0.0061 0.0033 12.2126 0.0057 3.1322 9.8933 2.0125 28.9975 1.1663 0.5826 -11.5290 'International Tables Vol C 4.2.6.8 and 6.1.1.4'
O 0.0106 0.0060 3.0485 13.2771 2.2868 5.7011 1.5463 0.3239 0.8670 32.9089 0.2508 'International Tables Vol C 4.2.6.8 and 6.1.1.4'
Br -0.2901 2.4595 17.1789 2.1723 5.2358 16.5796 5.6377 0.2609 3.9851 41.4328 2.9557 'International Tables Vol C 4.2.6.8 and 6.1.1.4'

loop_
_geom_angle_atom_site_label_1
_geom_angle_atom_site_label_2
_geom_angle_atom_site_label_3
_geom_angle
_geom_angle_publ_flag
C1 O2 C3 111.3(5) yes
C4 O3 H31 107.1 no
C18 O6 C19 96.6(8) yes
O5 N1 O4 124.5(6) yes
O5 N1 C8 117.8(5) yes
O4 N1 C8 117.7(5) yes
O2 C1 C6 110.3(5) yes
O2 C1 C7 107.7(5) yes
C6 C1 C7 108.8(5) yes
O2 C1 H11 110.0 no
C6 C1 H11 110.9 no
C7 C1 H11 109.0 no
O2 C3 O1 120.1(6) yes
O2 C3 C4 113.0(6) yes
O1 C3 C4 126.9(7) yes
C3 C4 O3 113.4(6) yes
C3 C4 C5 105.4(5) yes
O3 C4 C5 115.8(6) yes
C3 C4 C8 103.3(6) yes
O3 C4 C8 108.6(5) yes
C5 C4 C8 109.7(5) yes
C4 C5 C6 114.0(6) yes
C4 C5 H51 122.9 no
C6 C5 H51 123.1 no
C1 C6 C5 112.0(6) yes
C1 C6 H61 123.4 no
C5 C6 H61 124.6 no
C1 C7 C8 105.5(5) yes
C1 C7 C9 112.5(5) yes
C8 C7 C9 114.6(5) yes
C1 C7 H71 109.2 no
C8 C7 H71 107.3 no
C9 C7 H71 107.5 no
C4 C8 C7 111.0(5) yes
C4 C8 N1 108.5(5) yes
C7 C8 N1 112.7(5) yes
C4 C8 H81 107.6 no
C7 C8 H81 109.6 no
N1 C8 H81 107.3 no
C7 C9 C10 112.5(5) yes
C7 C9 H91 108.9 no
C10 C9 H91 110.2 no
C7 C9 H92 107.9 no
C10 C9 H92 107.9 no
H91 C9 H92 109.3 no
C9 C10 C11 112.4(6) yes
C9 C10 H102 109.0 no
C11 C10 H102 108.2 no
C9 C10 H101 108.7 no
C11 C10 H101 109.6 no
H102 C10 H101 109.0 no
C10 C11 C12 119.5(7) yes
C10 C11 C16 121.0(8) yes
C12 C11 C16 119.3(8) yes
C11 C12 C13 121.3(11) yes
C11 C12 H121 119.5 no
C13 C12 H121 119.2 no
C12 C13 C14 118.7(12) yes
C12 C13 H131 121.3 no
C14 C13 H131 120.0 no
Br10 C14 Br11 20.1(3) yes
Br10 C14 C13 128.1(12) yes
Br11 C14 C13 112.2(12) yes
Br10 C14 C15 109.9(13) yes
Br11 C14 C15 125.4(13) yes
C13 C14 C15 121.8(10) yes
C14 C15 C16 117.3(12) yes
C14 C15 H151 121.5 no
C16 C15 H151 121.2 no
C15 C16 C11 121.3(11) yes
C15 C16 H161 118.9 no
C11 C16 H161 119.7 no
O6 C18 C17 91.0(11) yes
O6 C18 H182 100.1 no
C17 C18 H182 114.3 no
O6 C18 H181 127.0 no
C17 C18 H181 114.1 no
H182 C18 H181 109.2 no
C18 C17 H171 107.8 no
C18 C17 H172 109.9 no
H171 C17 H172 110.2 no
C18 C17 H173 110.4 no
H171 C17 H173 108.6 no
H172 C17 H173 109.9 no
C19 C20 H203 110.5 no
C19 C20 H201 105.6 no
H203 C20 H201 112.3 no
C19 C20 H202 106.8 no
H203 C20 H202 113.6 no
H201 C20 H202 107.5 no
C20 C19 O6 105.9(9) yes
C20 C19 H191 110.1 no
O6 C19 H191 98.6 no
C20 C19 H192 109.3 no
O6 C19 H192 121.9 no
H191 C19 H192 110.3 no

loop_
_geom_bond_atom_site_label_1
_geom_bond_atom_site_label_2
_geom_bond_distance
_geom_bond_publ_flag
Br10 C14 1.917(12) yes
Br11 C14 1.942(12) yes
O1 C3 1.210(9) yes
O2 C1 1.485(7) yes
O2 C3 1.361(8) yes
O3 C4 1.406(8) yes
O3 H31 0.820 no
O4 N1 1.205(7) yes
O5 N1 1.222(7) yes
O6 C18 1.409(15) yes
O6 C19 1.358(15) yes
N1 C8 1.511(8) yes
C1 C6 1.479(10) yes
C1 C7 1.546(9) yes
C1 H11 0.991 no
C3 C4 1.505(10) yes
C4 C5 1.517(10) yes
C4 C8 1.550(9) yes
C5 C6 1.319(10) yes
C5 H51 0.929 no
C6 H61 0.932 no
C7 C8 1.515(9) yes
C7 C9 1.523(9) yes
C7 H71 0.967 no
C8 H81 0.975 no
C9 C10 1.536(9) yes
C9 H91 0.986 no
C9 H92 0.975 no
C10 C11 1.505(11) yes
C10 H102 0.971 no
C10 H101 0.972 no
C11 C12 1.379(12) yes
C11 C16 1.380(12) yes
C12 C13 1.358(14) yes
C12 H121 0.921 no
C13 C14 1.40(2) yes
C13 H131 0.920 no
C14 C15 1.39(2) yes
C15 C16 1.392(16) yes
C15 H151 0.930 no
C16 H161 0.925 no
C18 C17 1.456(17) yes
C18 H182 0.954 no
C18 H181 0.948 no
C17 H171 0.971 no
C17 H172 0.965 no
C17 H173 0.955 no
C20 C19 1.44(2) yes
C20 H203 0.920 no
C20 H201 0.994 no
C20 H202 0.980 no
C19 H191 0.971 no
C19 H192 0.948 no
